data_2002960
loop_
_publ_author_name
'Chakoumakos, Bryan C.'
'Sales, Brian C.'
'Mandrus, David'
'Keppens, Veerle'

_publ_section_title
;
 Disparate atomic displacements in skutterudite-type LaFe~3~CoSb~12~, a
 model for thermoelectric behavior
;
_journal_issue 3
_journal_name_full 'Acta Crystallographica Section B'
_journal_page_first 341
_journal_page_last 347
_journal_paper_doi 10.1107/S0108768198018345
_journal_volume 55
_journal_year 1999
_chemical_formula_iupac 'La.743 Fe2.74 Co1.26 Sb12'
_chemical_formula_sum 'Co1.26 Fe2.74 La0.743 Sb12'
_chemical_formula_weight 1791.486
_space_group_IT_number 204
_symmetry_cell_setting cubic
_symmetry_space_group_name_Hall '-I 2 2 3'
_symmetry_space_group_name_H-M 'I m -3'
_atom_type_scat_source ' Sears, V.F. (1992). Neutron News 3, 26-37.'
_cell_angle_alpha 90.0
_cell_angle_beta 90.0
_cell_angle_gamma 90.0
_cell_formula_units_Z 2
_cell_length_a 9.0771(4)
_cell_length_b 9.0771(4)
_cell_length_c 9.0771(4)
_cell_measurement_reflns_used 31
_cell_measurement_temperature 25
_cell_measurement_theta_max 42.63
_cell_measurement_theta_min 18.22
_cell_volume 747.90(6)
_computing_cell_refinement 'UCLA Crystallographic Computing Package - Program Least (Strouse 1994)'
_computing_data_collection 'UCLA Crystallographic Computing Package (Strouse 1994)'
_computing_data_reduction
;UCLA Crystallographic Computing Package - Program Reduce,
Lehmann-Larson algorithm (Strouse 1994)
;
_computing_molecular_graphics 'ATOMS (Dowty 1993)'
_computing_structure_refinement 'UCLA Crystallographic Computing Package - Program Least (Strouse 1994)'
_computing_structure_solution 'UCLA Crystallographic Computing Package (Strouse 1994)'
_diffrn_ambient_temperature 25
_diffrn_measurement_device_type
; Huber 4-circle, Crystal Logic Controller, Helium-3 detector, DEC Alpha
computer
;
_diffrn_measurement_method Radial-scans
_diffrn_radiation_probe neutron
_diffrn_radiation_type neutron
_diffrn_radiation_wavelength 0.8387
_diffrn_reflns_av_R_equivalents 0.041
_diffrn_reflns_av_sigmaI/netI 0.075
_diffrn_reflns_limit_h_max 16
_diffrn_reflns_limit_h_min 0
_diffrn_reflns_limit_k_max 16
_diffrn_reflns_limit_k_min 0
_diffrn_reflns_limit_l_max 16
_diffrn_reflns_limit_l_min 0
_diffrn_reflns_number 1362
_diffrn_reflns_theta_max 50
_diffrn_standards_decay_% 0
_diffrn_standards_interval_count 200
_diffrn_standards_number 3
_exptl_absorpt_coefficient_mu 0.0165
_exptl_absorpt_correction_type none
_exptl_crystal_colour silver
_exptl_crystal_density_diffrn 7.953
_exptl_crystal_density_meas ?
_exptl_crystal_description 'sawn parallelepiped'
_exptl_crystal_F_000 20.63
_exptl_crystal_size_max 3.5
_exptl_crystal_size_mid 2.5
_exptl_crystal_size_min 2.5
_refine_diff_density_max 0.40
_refine_diff_density_min -0.34
_refine_ls_extinction_coef 1.8E-04
_refine_ls_extinction_method 'B-C type I Gaussian isotropic'
_refine_ls_goodness_of_fit_all 1.39
_refine_ls_goodness_of_fit_obs 1.932
_refine_ls_matrix_type full
_refine_ls_number_parameters 11
_refine_ls_number_reflns 348
_refine_ls_number_restraints 0
_refine_ls_R_factor_obs 0.049
_refine_ls_shift/esd_max 0.0
_refine_ls_shift/esd_mean 0.0
_refine_ls_structure_factor_coef F
_refine_ls_weighting_details w=(2F~o~/\sF~o~^2^)^2^
_refine_ls_weighting_scheme calc
_refine_ls_wR_factor_obs 0.036
_reflns_number_gt 348
_reflns_number_total 459
_reflns_threshold_expression 0.0
_cod_data_source_file br0074.cif
_cod_data_source_block phase8
_cod_depositor_comments
;
The following automatic conversions were performed:

'_refine_ls_weighting_scheme' value 'w=(2F~o~/\sF~o~^2^)^2^' was
changed to 'calc'. New tag '_refine_ls_weighting_details' was
created. The value of the new tag was set to
'w=(2F~o~/\sF~o~^2^)^2^'.

Automatic conversion script
Id: cif_fix_values 3143 2015-03-26 13:38:13Z robertas 
;
_cod_original_cell_volume 747.89
_cod_original_formula_sum 'Co1.26 Fe2.74 La.743 Sb12'
_cod_database_code 2002960

loop_
_symmetry_equiv_pos_as_xyz
+x,+y,+z
1/2+x,1/2+y,1/2+z
-x,-y,+z
1/2-x,1/2-y,1/2+z
+x,-y,-z
1/2+x,1/2-y,1/2-z
-x,+y,-z
1/2-x,1/2+y,1/2-z
-z,-x,-y
1/2-z,1/2-x,1/2-y
-z,+x,+y
1/2-z,1/2+x,1/2+y
+z,-x,+y
1/2+z,1/2-x,1/2+y
+z,+x,-y
1/2+z,1/2+x,1/2-y
+y,+z,+x
1/2+y,1/2+z,1/2+x
-y,+z,-x
1/2-y,1/2+z,1/2-x
-y,-z,+x
1/2-y,1/2-z,1/2+x
+y,-z,-x
1/2+y,1/2-z,1/2-x
-x,-y,-z
1/2-x,1/2-y,1/2-z
+x,+y,-z
1/2+x,1/2+y,1/2-z
-x,+y,+z
1/2-x,1/2+y,1/2+z
+x,-y,+z
1/2+x,1/2-y,1/2+z
+z,+x,+y
1/2+z,1/2+x,1/2+y
+z,-x,-y
1/2+z,1/2-x,1/2-y
-z,+x,-y
1/2-z,1/2+x,1/2-y
-z,-x,+y
1/2-z,1/2-x,1/2+y
-y,-z,-x
1/2-y,1/2-z,1/2-x
+y,-z,+x
1/2+y,1/2-z,1/2+x
+y,+z,-x
1/2+y,1/2+z,1/2-x
-y,+z,+x
1/2-y,1/2+z,1/2+x

loop_
_atom_site_aniso_label
_atom_site_aniso_U_11
_atom_site_aniso_U_22
_atom_site_aniso_U_33
_atom_site_aniso_U_12
_atom_site_aniso_U_13
_atom_site_aniso_U_23
La .0066(4) .0066(4) .0066(4) .0 .0 .0
Fe .00264(14) .00264(14) .00264(14) .00016(15) .00016(15) .00016(15)
Co .00264(14) .00264(14) .00264(14) .00016(15) .00016(15) .00016(15)
Sb .0025(2) .0049(2) .0021(2) .0 .0 .0004(2)

loop_
_atom_site_label
_atom_site_fract_x
_atom_site_fract_y
_atom_site_fract_z
_atom_site_U_iso_or_equiv
_atom_site_thermal_displace_type
_atom_site_occupancy
La .0 .0 .0 .0066(3) Uani .743
Fe .25 .25 .25 .00260(10) Uani .686
Co .25 .25 .25 .00260(10) Uani .314
Sb .0 .33674(8) .15996(7) .0032(2) Uani 1.0

loop_
_atom_type_symbol
FE
LA
CO
SB

loop_
_geom_angle_atom_site_label_1
_geom_angle_atom_site_label_2
_geom_angle_atom_site_label_3
_geom_angle
_geom_angle_publ_flag
Sb Fe,Co Sb 95.12(2) yes
Sb Fe,Co Sb 84.87(2) yes
Fe,Co Sb Fe,Co 126.86(2) yes

loop_
_geom_bond_atom_site_label_1
_geom_bond_atom_site_label_2
_geom_bond_distance
_geom_bond_publ_flag
La Sb 3.3839(8) yes
Fe,Co Sb 2.5372(3) yes
Sb Sb 2.9030(10) yes
Sb Sb 2.9630(10) yes
Sb Sb 3.4241(7) yes
